data_7009008
loop_
_publ_author_name
'Dervisi, Athanasia'
'Edwards, Peter G.'
'Newman, Paul D.'
'Tooze, Robert P.'

_publ_section_title
;
 Synthesis and chemistry of diphenyl-2-pyridylphosphine complexes of
 palladium(0). X-Ray characterisation of Pd(Ph2Ppy)2(\h2-DMAD) and
 trans-Pd(Ph2Ppy)2(PhC&#xE006;CH2)(CF3CO2)
;
_journal_issue 4
_journal_name_full 'Journal of the Chemical Society, Dalton Transactions'
_journal_page_first 523
_journal_paper_doi 10.1039/a908050c
_journal_year 2000
_chemical_formula_sum 'C44 H35 F3 N2 O2 P2 Pd'
_chemical_formula_weight 849.08
_chemical_name_systematic
; 
 ? 
;
_space_group_IT_number 2
_symmetry_cell_setting triclinic
_symmetry_space_group_name_Hall '-P 1'
_symmetry_space_group_name_H-M 'P -1'
_atom_sites_solution_hydrogens geom
_atom_sites_solution_primary direct
_atom_sites_solution_secondary difmap
_audit_creation_method SHELXL
_cell_angle_alpha 95.32(7)
_cell_angle_beta 103.28(2)
_cell_angle_gamma 110.28(3)
_cell_formula_units_Z 2
_cell_length_a 11.837(2)
_cell_length_b 13.342(7)
_cell_length_c 13.729(3)
_cell_measurement_temperature 293(2)
_cell_volume 1943.8(14)
_computing_structure_refinement 'SHELXL-92 (Sheldrick, 1993)'
_computing_structure_solution 'SHELXS-86 (Sheldrick, 1990)'
_diffrn_ambient_temperature 293(2)
_diffrn_radiation_monochromator graphite
_diffrn_radiation_source 'fine-focus sealed tube'
_diffrn_radiation_type MoK\a
_diffrn_radiation_wavelength 0.71069
_diffrn_reflns_av_R_equivalents 0.0827
_diffrn_reflns_av_sigmaI/netI 0.5634
_diffrn_reflns_limit_h_max 11
_diffrn_reflns_limit_h_min -13
_diffrn_reflns_limit_k_max 15
_diffrn_reflns_limit_k_min -14
_diffrn_reflns_limit_l_max 16
_diffrn_reflns_limit_l_min -14
_diffrn_reflns_number 7136
_diffrn_reflns_theta_max 24.79
_diffrn_reflns_theta_min 1.91
_exptl_absorpt_coefficient_mu 0.614
_exptl_crystal_density_diffrn 1.451
_exptl_crystal_F_000 864
_refine_diff_density_max 0.478
_refine_diff_density_min -0.337
_refine_diff_density_rms 0.061
_refine_ls_extinction_method none
_refine_ls_goodness_of_fit_all 0.437
_refine_ls_goodness_of_fit_obs 0.645
_refine_ls_matrix_type full
_refine_ls_number_parameters 515
_refine_ls_number_reflns 5013
_refine_ls_number_restraints 6
_refine_ls_restrained_S_all 0.511
_refine_ls_restrained_S_obs 0.797
_refine_ls_R_factor_all 0.1120
_refine_ls_R_factor_obs 0.0397
_refine_ls_shift/esd_max 7.713
_refine_ls_shift/esd_mean 0.125
_refine_ls_structure_factor_coef Fsqd
_refine_ls_weighting_details 'w=1/[\s^2^(Fo^2^)+(0.0000P)^2^+0.0000P] where P=(Fo^2^+2Fc^2^)/3'
_refine_ls_weighting_scheme calc
_refine_ls_wR_factor_all 0.0740
_refine_ls_wR_factor_obs 0.0587
_reflns_number_observed 1828
_reflns_number_total 5014
_reflns_observed_criterion >2sigma(I)
_cod_data_source_file a908050c.txt
_cod_data_source_block 1
_cod_depositor_comments
;
The following automatic conversions were performed:
'_symmetry_cell_setting' value 'Triclinic' changed to 'triclinic'
according to '/home/saulius/struct/CIF-dictionaries/cif_core.dic'
dictionary named 'cif_core.dic' version 2.4.1 from 2010-06-29.

Automatic conversion script
Id: cif_fix_enum 1527 2010-12-29 10:47:43Z saulius 

The following automatic conversions were performed:

'_refine_ls_weighting_scheme' value 'calc
w=1/[\s^2^(Fo^2^)+(0.0000P)^2^+0.0000P] where P=(Fo^2^+2Fc^2^)/3' was
changed to 'calc'. New tag '_refine_ls_weighting_details' was
created. The value of the new tag was set to
'w=1/[\s^2^(Fo^2^)+(0.0000P)^2^+0.0000P] where P=(Fo^2^+2Fc^2^)/3'.

Automatic conversion script
Id: cif_fix_values 3143 2015-03-26 13:38:13Z robertas 
;
_cod_original_cell_volume 1943.8(12)
_cod_original_sg_symbol_H-M P-1
_cod_database_code 7009008

loop_
_symmetry_equiv_pos_as_xyz
'x, y, z'
'-x, -y, -z'

loop_
_atom_site_aniso_label
_atom_site_aniso_U_11
_atom_site_aniso_U_22
_atom_site_aniso_U_33
_atom_site_aniso_U_23
_atom_site_aniso_U_13
_atom_site_aniso_U_12
Pd1 0.0360(4) 0.0506(5) 0.0426(3) 0.0199(3) 0.0117(3) 0.0185(3)
P1 0.0371(15) 0.043(2) 0.0389(12) 0.0113(11) 0.0102(10) 0.0162(12)
P2 0.041(2) 0.053(2) 0.0405(12) 0.0163(11) 0.0144(11) 0.0207(12)
N1 0.064(6) 0.119(8) 0.087(5) 0.046(5) 0.030(4) 0.040(5)
N2 0.095(7) 0.077(7) 0.076(5) 0.024(5) 0.040(5) 0.044(6)
F1 0.262(31) 0.055(12) 0.042(10) 0.017(7) 0.035(11) 0.028(14)
F1' 0.234(39) 0.220(53) 0.086(39) 0.075(39) 0.058(25) 0.052(33)
F2 0.061(12) 0.124(17) 0.206(21) 0.123(15) -0.047(13) 0.003(10)
F2' 1.003(119) 0.701(101) 1.541(165) 0.816(99) 1.067(120) 0.775(99)
F3 0.205(26) 0.175(18) 0.090(17) 0.093(14) 0.100(18) 0.110(19)
F3' 0.348(62) 0.321(43) 0.052(15) 0.054(17) 0.025(27) 0.248(46)
O1 0.052(4) 0.069(5) 0.048(3) 0.017(3) 0.007(3) 0.021(3)
O2 0.129(7) 0.065(5) 0.078(4) 0.024(4) 0.033(4) 0.023(5)
C1 0.043(6) 0.047(6) 0.040(5) 0.027(4) 0.020(4) 0.012(5)
C2 0.055(6) 0.051(7) 0.045(5) 0.012(5) 0.005(4) 0.016(5)
C3 0.089(8) 0.071(8) 0.054(6) -0.002(5) 0.016(5) 0.031(6)
C4 0.080(8) 0.104(10) 0.050(6) 0.024(6) 0.021(5) 0.039(7)
C5 0.070(8) 0.102(9) 0.055(6) 0.045(6) 0.033(5) 0.036(7)
C6 0.048(6) 0.053(7) 0.041(5) 0.023(4) 0.019(4) 0.027(5)
C7 0.054(6) 0.035(6) 0.047(5) 0.012(4) -0.003(4) 0.014(5)
C8 0.119(10) 0.053(8) 0.061(6) 0.008(5) 0.025(6) 0.028(7)
C9 0.105(11) 0.076(9) 0.091(7) 0.044(7) 0.018(7) 0.057(8)
C10 0.071(9) 0.094(10) 0.105(8) 0.048(7) -0.010(6) 0.039(7)
C11 0.050(7) 0.065(8) 0.086(6) 0.032(6) 0.004(5) 0.013(6)
C12 0.033(5) 0.044(6) 0.038(5) 0.008(4) 0.002(4) 0.014(4)
C13 0.050(7) 0.060(7) 0.066(6) 0.020(5) 0.020(5) 0.013(5)
C14 0.031(6) 0.077(9) 0.098(8) 0.041(6) 0.005(6) 0.007(6)
C15 0.086(9) 0.058(8) 0.066(7) 0.009(6) -0.010(6) -0.001(7)
C16 0.066(8) 0.074(8) 0.049(6) -0.002(5) 0.003(6) -0.002(6)
C17 0.063(7) 0.047(6) 0.040(5) 0.011(4) 0.014(5) 0.010(5)
C18 0.039(2) 0.040(3) 0.039(2) -0.0093(11) 0.0126(12) 0.0147(13)
C19 0.099(13) 0.077(12) 0.041(8) 0.014(8) 0.000(8) -0.011(8)
C20 0.035(5) 0.029(5) 0.046(5) 0.018(4) 0.023(4) 0.010(4)
C21 0.056(6) 0.040(6) 0.045(5) 0.011(4) 0.017(4) 0.019(5)
C22 0.037(6) 0.037(6) 0.058(5) 0.020(5) 0.020(4) 0.014(4)
C23 0.047(6) 0.098(8) 0.046(5) 0.027(5) 0.010(5) 0.007(5)
C24 0.091(9) 0.097(10) 0.051(6) 0.011(6) -0.002(6) 0.032(7)
C25 0.086(9) 0.080(9) 0.057(6) -0.012(6) -0.024(6) 0.027(7)
C26 0.075(8) 0.046(7) 0.086(7) 0.006(6) -0.010(6) -0.000(6)
C27 0.058(7) 0.066(7) 0.048(5) 0.004(5) -0.004(5) 0.016(5)
C28 0.047(6) 0.062(7) 0.048(5) 0.018(5) 0.027(5) 0.021(5)
C29 0.041(7) 0.121(10) 0.115(8) 0.076(7) 0.039(6) 0.043(7)
C30 0.087(10) 0.159(14) 0.171(12) 0.123(11) 0.085(9) 0.069(9)
C31 0.046(8) 0.133(13) 0.074(7) 0.059(8) 0.013(5) 0.013(8)
C32 0.067(8) 0.116(11) 0.055(6) -0.007(6) 0.026(5) 0.004(7)
C33 0.069(7) 0.073(8) 0.049(6) 0.006(5) 0.026(5) 0.007(6)
C34 0.060(7) 0.046(6) 0.053(5) 0.018(5) 0.032(5) 0.026(5)
C35 0.101(10) 0.066(9) 0.090(7) 0.028(6) 0.036(7) 0.035(7)
C36 0.077(9) 0.066(9) 0.099(8) 0.002(7) 0.046(7) 0.011(7)
C37 0.045(7) 0.065(8) 0.081(7) -0.022(6) 0.005(5) 0.018(6)
C38 0.054(7) 0.064(8) 0.064(6) 0.011(5) 0.014(5) 0.029(5)
C39 0.037(6) 0.060(7) 0.043(5) 0.012(4) 0.002(4) 0.027(5)
C40 0.070(7) 0.080(8) 0.044(5) 0.022(5) 0.013(5) 0.037(6)
C41 0.105(10) 0.108(10) 0.050(6) 0.015(6) 0.013(6) 0.083(8)
C42 0.058(8) 0.133(12) 0.058(6) -0.021(7) -0.018(6) 0.065(8)
C43 0.046(7) 0.098(9) 0.088(7) -0.011(7) 0.002(6) 0.030(6)
C44 0.055(7) 0.071(8) 0.062(5) 0.008(5) -0.000(5) 0.031(6)

loop_
_atom_site_label
_atom_site_type_symbol
_atom_site_fract_x
_atom_site_fract_y
_atom_site_fract_z
_atom_site_U_iso_or_equiv
_atom_site_thermal_displace_type
_atom_site_occupancy
_atom_site_calc_flag
_atom_site_refinement_flags
_atom_site_disorder_group
Pd1 Pd 0.72618(7) 0.76810(6) 0.69956(5) 0.0416(2) Uani 1 d . .
P1 P 0.9081(2) 0.7633(2) 0.66436(13) 0.0393(6) Uani 1 d . .
P2 P 0.5720(2) 0.8235(2) 0.73979(13) 0.0429(6) Uani 1 d . .
N1 N 0.9542(7) 0.8377(6) 0.4867(5) 0.085(3) Uani 1 d . .
N2 N 0.5995(8) 1.0395(7) 0.7423(5) 0.076(2) Uani 1 d . .
F1 F 0.7677(29) 0.5314(15) 0.9282(13) 0.129(12) Uani 0.59(4) d P 1
F1' F 0.7190(48) 0.5586(41) 0.9647(29) 0.184(26) Uani 0.41(4) d P 2
F2 F 0.9256(17) 0.6457(16) 1.0237(20) 0.148(13) Uani 0.59(4) d P 1
F2' F 0.8689(71) 0.5631(64) 0.9526(59) 0.787(73) Uani 0.41(4) d P 2
F3 F 0.7501(27) 0.6488(22) 1.0414(18) 0.131(11) Uani 0.59(4) d P 1
F3' F 0.8513(52) 0.6664(34) 1.0609(22) 0.211(23) Uani 0.41(4) d P 2
O1 O 0.7393(5) 0.6722(4) 0.8148(3) 0.058(2) Uani 1 d . .
O2 O 0.8753(7) 0.8044(5) 0.9317(4) 0.093(2) Uani 1 d . .
C1 C 0.9086(7) 0.7429(7) 0.5303(5) 0.042(2) Uani 1 d . .
C2 C 0.8511(7) 0.6400(7) 0.4720(5) 0.053(2) Uani 1 d . .
H2 H 0.8200(7) 0.5803(7) 0.5019(5) 0.064 Uiso 1 calc R .
C3 C 0.8399(8) 0.6258(7) 0.3683(6) 0.073(3) Uani 1 d . .
H3 H 0.8039(8) 0.5560(7) 0.3290(6) 0.087 Uiso 1 calc R .
C4 C 0.8812(9) 0.7130(9) 0.3237(6) 0.075(3) Uani 1 d . .
H4 H 0.8712(9) 0.7019(9) 0.2539(6) 0.091 Uiso 1 calc R .
C5 C 0.9374(8) 0.8168(8) 0.3791(6) 0.069(3) Uani 1 d . .
H5 H 0.9651(8) 0.8747(8) 0.3463(6) 0.083 Uiso 1 calc R .
C6 C 0.9498(8) 0.6554(7) 0.7155(5) 0.043(2) Uani 1 d . .
C7 C 0.8639(8) 0.5564(7) 0.6843(5) 0.049(2) Uani 1 d . .
H7 H 0.7892(8) 0.5441(7) 0.6355(5) 0.058 Uiso 1 calc R .
C8 C 0.8835(10) 0.4735(7) 0.7224(6) 0.079(3) Uani 1 d . .
H8 H 0.8216(10) 0.4041(7) 0.6987(6) 0.095 Uiso 1 calc R .
C9 C 0.9894(11) 0.4865(8) 0.7938(7) 0.084(3) Uani 1 d . .
H9 H 0.9999(11) 0.4277(8) 0.8205(7) 0.101 Uiso 1 calc R .
C10 C 1.0791(10) 0.5863(9) 0.8251(7) 0.092(4) Uani 1 d . .
H10 H 1.1540(10) 0.5973(9) 0.8729(7) 0.111 Uiso 1 calc R .
C11 C 1.0603(8) 0.6738(7) 0.7862(6) 0.071(3) Uani 1 d . .
H11 H 1.1220(8) 0.7435(7) 0.8079(6) 0.086 Uiso 1 calc R .
C12 C 1.0435(7) 0.8886(6) 0.7266(5) 0.040(2) Uani 1 d . .
C13 C 1.1596(8) 0.9093(7) 0.7075(6) 0.059(3) Uani 1 d . .
H13 H 1.1682(8) 0.8623(7) 0.6577(6) 0.071 Uiso 1 calc R .
C14 C 1.2615(8) 1.0002(8) 0.7634(7) 0.073(3) Uani 1 d . .
H14 H 1.3397(8) 1.0145(8) 0.7522(7) 0.088 Uiso 1 calc R .
C15 C 1.2469(10) 1.0709(8) 0.8371(6) 0.083(4) Uani 1 d . .
H15 H 1.3151(10) 1.1332(8) 0.8733(6) 0.100 Uiso 1 calc R .
C16 C 1.1354(9) 1.0495(7) 0.8559(6) 0.075(3) Uani 1 d . .
H16 H 1.1267(9) 1.0957(7) 0.9061(6) 0.089 Uiso 1 calc R .
C17 C 1.0339(8) 0.9582(7) 0.8000(5) 0.053(2) Uani 1 d . .
H17 H 0.9566(8) 0.9440(7) 0.8130(5) 0.064 Uiso 1 calc R .
C18 C 0.8109(8) 0.7190(7) 0.8963(6) 0.040(2) Uani 1 d U .
C19 C 0.8218(18) 0.6336(12) 0.9734(10) 0.088(5) Uani 1 d . .
C20 C 0.7009(7) 0.8359(6) 0.5767(5) 0.034(2) Uani 1 d . .
C21 C 0.7556(7) 0.9423(6) 0.5813(5) 0.046(2) Uani 1 d . .
H21A H 0.7470(7) 0.9710(6) 0.5221(5) 0.055 Uiso 1 calc R .
H21B H 0.8026(7) 0.9880(6) 0.6437(5) 0.055 Uiso 1 calc R .
C22 C 0.6245(7) 0.7584(6) 0.4792(5) 0.042(2) Uani 1 d . .
C23 C 0.6320(8) 0.7834(7) 0.3840(6) 0.069(3) Uani 1 d . .
H23 H 0.6874(8) 0.8513(7) 0.3804(6) 0.083 Uiso 1 calc R .
C24 C 0.5604(10) 0.7109(9) 0.2957(6) 0.085(3) Uani 1 d . .
H24 H 0.5668(10) 0.7310(9) 0.2336(6) 0.102 Uiso 1 calc R .
C25 C 0.4803(10) 0.6104(8) 0.2971(7) 0.085(3) Uani 1 d . .
H25 H 0.4350(10) 0.5606(8) 0.2366(7) 0.102 Uiso 1 calc R .
C26 C 0.4667(8) 0.5826(7) 0.3896(7) 0.082(3) Uani 1 d . .
H26 H 0.4100(8) 0.5147(7) 0.3919(7) 0.098 Uiso 1 calc R .
C27 C 0.5389(8) 0.6574(7) 0.4790(5) 0.063(3) Uani 1 d . .
H27 H 0.5290(8) 0.6385(7) 0.5410(5) 0.076 Uiso 1 calc R .
C28 C 0.5136(8) 0.7769(8) 0.8461(6) 0.049(3) Uani 1 d . .
C29 C 0.4991(8) 0.6744(8) 0.8636(6) 0.082(3) Uani 1 d . .
H29 H 0.5257(8) 0.6315(8) 0.8242(6) 0.098 Uiso 1 calc R .
C30 C 0.4454(10) 0.6326(10) 0.9391(8) 0.118(5) Uani 1 d . .
H30 H 0.4336(10) 0.5620(10) 0.9488(8) 0.141 Uiso 1 calc R .
C31 C 0.4113(9) 0.6973(10) 0.9972(7) 0.088(4) Uani 1 d . .
H31 H 0.3804(9) 0.6720(10) 1.0504(7) 0.106 Uiso 1 calc R .
C32 C 0.4207(9) 0.8011(9) 0.9806(6) 0.088(4) Uani 1 d . .
H32 H 0.3922(9) 0.8434(9) 1.0188(6) 0.106 Uiso 1 calc R .
C33 C 0.4757(8) 0.8389(7) 0.9030(5) 0.068(3) Uani 1 d . .
H33 H 0.4857(8) 0.9086(7) 0.8912(5) 0.082 Uiso 1 calc R .
C34 C 0.6475(8) 0.9699(6) 0.7855(6) 0.048(2) Uani 1 d . .
C35 C 0.6688(11) 1.1496(8) 0.7797(7) 0.082(3) Uani 1 d . .
H35 H 0.6397(11) 1.1996(8) 0.7511(7) 0.099 Uiso 1 calc R .
C36 C 0.7793(10) 1.1880(8) 0.8575(7) 0.082(3) Uani 1 d . .
H36 H 0.8229(10) 1.2626(8) 0.8799(7) 0.098 Uiso 1 calc R .
C37 C 0.8250(8) 1.1169(8) 0.9021(6) 0.069(3) Uani 1 d . .
H37 H 0.8983(8) 1.1417(8) 0.9556(6) 0.083 Uiso 1 calc R .
C38 C 0.7587(8) 1.0082(7) 0.8650(6) 0.059(2) Uani 1 d . .
H38 H 0.7885(8) 0.9584(7) 0.8934(6) 0.071 Uiso 1 calc R .
C39 C 0.4272(7) 0.7946(7) 0.6407(5) 0.046(2) Uani 1 d . .
C40 C 0.4203(8) 0.8515(7) 0.5623(5) 0.062(3) Uani 1 d . .
H40 H 0.4906(8) 0.9108(7) 0.5619(5) 0.074 Uiso 1 calc R .
C41 C 0.3125(11) 0.8226(8) 0.4850(6) 0.077(3) Uani 1 d . .
H41 H 0.3104(11) 0.8615(8) 0.4323(6) 0.093 Uiso 1 calc R .
C42 C 0.2072(10) 0.7360(10) 0.4848(7) 0.084(4) Uani 1 d . .
H42 H 0.1336(10) 0.7167(10) 0.4324(7) 0.101 Uiso 1 calc R .
C43 C 0.2111(9) 0.6786(8) 0.5621(7) 0.081(3) Uani 1 d . .
H43 H 0.1403(9) 0.6199(8) 0.5627(7) 0.098 Uiso 1 calc R .
C44 C 0.3212(8) 0.7085(7) 0.6393(5) 0.064(3) Uani 1 d . .
H44 H 0.3234(8) 0.6693(7) 0.6918(5) 0.077 Uiso 1 calc R .

loop_
_atom_type_symbol
_atom_type_description
_atom_type_scat_dispersion_real
_atom_type_scat_dispersion_imag
_atom_type_scat_source
C C 0.0033 0.0016 'International Tables Vol C Tables 4.2.6.8 and 6.1.1.4'
H H 0.0000 0.0000 'International Tables Vol C Tables 4.2.6.8 and 6.1.1.4'
O O 0.0106 0.0060 'International Tables Vol C Tables 4.2.6.8 and 6.1.1.4'
F F 0.0171 0.0103 'International Tables Vol C Tables 4.2.6.8 and 6.1.1.4'
N N 0.0061 0.0033 'International Tables Vol C Tables 4.2.6.8 and 6.1.1.4'
P P 0.1023 0.0942 'International Tables Vol C Tables 4.2.6.8 and 6.1.1.4'
Pd Pd -0.9988 1.0072 'International Tables Vol C Tables 4.2.6.8 and 6.1.1.4'

loop_
_geom_angle_atom_site_label_1
_geom_angle_atom_site_label_2
_geom_angle_atom_site_label_3
_geom_angle
_geom_angle_site_symmetry_1
_geom_angle_site_symmetry_3
_geom_angle_publ_flag
C20 Pd1 O1 171.2(3) . . ?
C20 Pd1 P1 86.8(2) . . ?
O1 Pd1 P1 92.3(2) . . ?
C20 Pd1 P2 85.9(2) . . ?
O1 Pd1 P2 96.9(2) . . ?
P1 Pd1 P2 164.56(8) . . ?
C6 P1 C12 104.8(4) . . ?
C6 P1 C1 105.0(4) . . ?
C12 P1 C1 105.3(4) . . ?
C6 P1 Pd1 111.3(3) . . ?
C12 P1 Pd1 111.3(3) . . ?
C1 P1 Pd1 118.0(3) . . ?
C34 P2 C39 108.7(4) . . ?
C34 P2 C28 101.9(4) . . ?
C39 P2 C28 102.0(4) . . ?
C34 P2 Pd1 105.9(3) . . ?
C39 P2 Pd1 118.6(3) . . ?
C28 P2 Pd1 118.2(3) . . ?
C5 N1 C1 115.2(7) . . ?
C34 N2 C35 116.2(9) . . ?
C18 O1 Pd1 116.5(6) . . ?
C2 C1 N1 122.0(6) . . ?
C2 C1 P1 119.4(6) . . ?
N1 C1 P1 118.0(6) . . ?
C1 C2 C3 119.6(7) . . ?
C4 C3 C2 120.4(8) . . ?
C3 C4 C5 121.6(8) . . ?
C4 C5 N1 121.1(8) . . ?
C7 C6 C11 120.2(8) . . ?
C7 C6 P1 116.2(7) . . ?
C11 C6 P1 123.6(7) . . ?
C6 C7 C8 120.2(8) . . ?
C7 C8 C9 122.6(9) . . ?
C10 C9 C8 118.1(10) . . ?
C9 C10 C11 120.1(10) . . ?
C6 C11 C10 118.8(9) . . ?
C17 C12 C13 119.2(8) . . ?
C17 C12 P1 119.0(6) . . ?
C13 C12 P1 121.5(7) . . ?
C14 C13 C12 119.1(8) . . ?
C13 C14 C15 119.8(9) . . ?
C16 C15 C14 120.6(10) . . ?
C15 C16 C17 119.4(10) . . ?
C12 C17 C16 121.9(9) . . ?
O2 C18 O1 136.4(10) . . ?
O2 C18 C19 112.3(9) . . ?
O1 C18 C19 111.1(9) . . ?
F2' C19 F3' 111.3(37) . . ?
F2 C19 F1 106.4(24) . . ?
F2' C19 F1' 90.3(38) . . ?
F3' C19 F1' 99.5(30) . . ?
F2 C19 F3 108.7(23) . . ?
F1 C19 F3 106.1(21) . . ?
F2' C19 C18 119.3(25) . . ?
F3' C19 C18 118.0(20) . . ?
F2 C19 C18 117.5(14) . . ?
F1 C19 C18 113.7(13) . . ?
F1' C19 C18 113.1(21) . . ?
F3 C19 C18 103.7(14) . . ?
C21 C20 C22 122.6(6) . . ?
C21 C20 Pd1 121.8(6) . . ?
C22 C20 Pd1 115.4(5) . . ?
C27 C22 C23 116.1(7) . . ?
C27 C22 C20 120.7(7) . . ?
C23 C22 C20 123.1(7) . . ?
C24 C23 C22 121.9(8) . . ?
C25 C24 C23 121.2(9) . . ?
C24 C25 C26 119.2(8) . . ?
C25 C26 C27 119.1(8) . . ?
C22 C27 C26 122.4(8) . . ?
C33 C28 C29 119.2(8) . . ?
C33 C28 P2 120.6(8) . . ?
C29 C28 P2 120.0(7) . . ?
C28 C29 C30 121.7(10) . . ?
C31 C30 C29 118.1(12) . . ?
C30 C31 C32 122.4(11) . . ?
C31 C32 C33 116.8(10) . . ?
C28 C33 C32 121.7(9) . . ?
N2 C34 C38 121.3(8) . . ?
N2 C34 P2 121.3(7) . . ?
C38 C34 P2 117.3(7) . . ?
C36 C35 N2 122.8(10) . . ?
C37 C36 C35 120.4(10) . . ?
C38 C37 C36 117.5(9) . . ?
C37 C38 C34 121.8(9) . . ?
C44 C39 C40 117.7(8) . . ?
C44 C39 P2 119.4(6) . . ?
C40 C39 P2 122.8(7) . . ?
C41 C40 C39 121.3(9) . . ?
C42 C41 C40 120.2(9) . . ?
C41 C42 C43 119.6(9) . . ?
C42 C43 C44 119.4(10) . . ?
C39 C44 C43 121.7(8) . . ?

loop_
_geom_bond_atom_site_label_1
_geom_bond_atom_site_label_2
_geom_bond_distance
_geom_bond_site_symmetry_2
_geom_bond_publ_flag
Pd1 C20 1.998(6) . ?
Pd1 O1 2.136(5) . ?
Pd1 P1 2.334(2) . ?
Pd1 P2 2.346(2) . ?
P1 C6 1.824(8) . ?
P1 C12 1.829(7) . ?
P1 C1 1.837(7) . ?
P2 C34 1.820(8) . ?
P2 C39 1.820(7) . ?
P2 C28 1.825(7) . ?
N1 C5 1.432(8) . ?
N1 C1 1.437(9) . ?
N2 C34 1.360(9) . ?
N2 C35 1.388(10) . ?
F1 C19 1.31(2) . ?
F1' C19 1.25(4) . ?
F2 C19 1.21(2) . ?
F2' C19 1.29(5) . ?
F3 C19 1.44(3) . ?
F3' C19 1.17(3) . ?
O1 C18 1.195(8) . ?
O2 C18 1.114(8) . ?
C1 C2 1.373(9) . ?
C2 C3 1.389(8) . ?
C3 C4 1.357(10) . ?
C4 C5 1.368(10) . ?
C6 C7 1.314(9) . ?
C6 C11 1.364(10) . ?
C7 C8 1.334(11) . ?
C8 C9 1.348(11) . ?
C9 C10 1.337(11) . ?
C10 C11 1.392(11) . ?
C12 C17 1.358(9) . ?
C12 C13 1.397(10) . ?
C13 C14 1.380(10) . ?
C14 C15 1.400(11) . ?
C15 C16 1.341(12) . ?
C16 C17 1.380(9) . ?
C18 C19 1.644(14) . ?
C20 C21 1.328(8) . ?
C20 C22 1.488(9) . ?
C22 C27 1.377(9) . ?
C22 C23 1.393(8) . ?
C23 C24 1.365(9) . ?
C24 C25 1.352(11) . ?
C25 C26 1.386(10) . ?
C26 C27 1.390(9) . ?
C28 C33 1.340(10) . ?
C28 C29 1.368(11) . ?
C29 C30 1.398(10) . ?
C30 C31 1.345(13) . ?
C31 C32 1.394(13) . ?
C32 C33 1.417(10) . ?
C34 C38 1.399(10) . ?
C35 C36 1.381(11) . ?
C36 C37 1.370(12) . ?
C37 C38 1.367(10) . ?
C39 C44 1.372(10) . ?
C39 C40 1.376(9) . ?
C40 C41 1.365(10) . ?
C41 C42 1.374(11) . ?
C42 C43 1.367(11) . ?
C43 C44 1.381(10) . ?
